data_2219831
loop_
_publ_author_name
'Wang, Li-Jin'

_publ_section_title
;
 2,2'-Dinitro-5,5'-dithiodibenzoic acid
;
_journal_coeditor_code DN2385
_journal_issue 11
_journal_name_full 'Acta Crystallographica Section E'
_journal_page_first o2051
_journal_paper_doi 10.1107/S1600536808031620
_journal_volume 64
_journal_year 2008
_chemical_formula_iupac 'C14 H8 N2 O8 S2'
_chemical_formula_moiety 'C14 H8 N2 O8 S2'
_chemical_formula_sum 'C14 H8 N2 O8 S2'
_chemical_formula_weight 396.34
_chemical_name_systematic
;
2,2'-Dinitro-5,5'-dithiodibenzoic acid
;
_space_group_IT_number 2
_symmetry_cell_setting triclinic
_symmetry_space_group_name_Hall '-P 1'
_symmetry_space_group_name_H-M 'P -1'
_atom_sites_solution_hydrogens geom
_atom_sites_solution_primary direct
_atom_sites_solution_secondary difmap
_audit_creation_method SHELXL-97
_cell_angle_alpha 111.480(5)
_cell_angle_beta 101.182(5)
_cell_angle_gamma 90.572(5)
_cell_formula_units_Z 4
_cell_length_a 7.875(2)
_cell_length_b 14.695(4)
_cell_length_c 15.116(5)
_cell_measurement_reflns_used 5555
_cell_measurement_temperature 298(2)
_cell_measurement_theta_max 25.10
_cell_measurement_theta_min 1.48
_cell_volume 1590.6(8)
_computing_cell_refinement 'APEX2 (Bruker, 2004)'
_computing_data_collection 'APEX2 (Bruker, 2004)'
_computing_data_reduction 'APEX2 (Bruker, 2004)'
_computing_molecular_graphics
;
ORTEPIII (Burnett & Johnson, 1996), ORTEP-3 for Windows (Farrugia,
1997) and
PLATON (Spek, 2003)
;
_computing_publication_material 'SHELXL97 (Sheldrick, 2008)'
_computing_structure_refinement 'SHELXL97 (Sheldrick, 2008)'
_computing_structure_solution 'SHELXS97 (Sheldrick, 2008)'
_diffrn_ambient_temperature 298(2)
_diffrn_measured_fraction_theta_full 0.980
_diffrn_measured_fraction_theta_max 0.980
_diffrn_measurement_device_type 'Bruker APEXII area-detector'
_diffrn_measurement_method '\f and \w'
_diffrn_radiation_monochromator graphite
_diffrn_radiation_source 'fine-focus sealed tube'
_diffrn_radiation_type MoK\a
_diffrn_radiation_wavelength 0.71073
_diffrn_reflns_av_R_equivalents 0.0311
_diffrn_reflns_av_sigmaI/netI 0.0889
_diffrn_reflns_limit_h_max 9
_diffrn_reflns_limit_h_min -9
_diffrn_reflns_limit_k_max 16
_diffrn_reflns_limit_k_min -17
_diffrn_reflns_limit_l_max 15
_diffrn_reflns_limit_l_min -18
_diffrn_reflns_number 8041
_diffrn_reflns_theta_full 25.10
_diffrn_reflns_theta_max 25.10
_diffrn_reflns_theta_min 1.48
_diffrn_standards_interval_count 0
_diffrn_standards_interval_time 0
_diffrn_standards_number 0
_exptl_absorpt_coefficient_mu 0.385
_exptl_absorpt_correction_T_max 0.942
_exptl_absorpt_correction_T_min 0.921
_exptl_absorpt_correction_type multi-scan
_exptl_absorpt_process_details '(SADABS; Sheldrick, 1996)'
_exptl_crystal_colour colourless
_exptl_crystal_density_diffrn 1.655
_exptl_crystal_density_method 'not measured'
_exptl_crystal_description block
_exptl_crystal_F_000 808
_exptl_crystal_size_max 0.21
_exptl_crystal_size_mid 0.17
_exptl_crystal_size_min 0.15
_refine_diff_density_max 0.369
_refine_diff_density_min -0.465
_refine_ls_extinction_method none
_refine_ls_goodness_of_fit_ref 0.915
_refine_ls_hydrogen_treatment constr
_refine_ls_matrix_type full
_refine_ls_number_parameters 473
_refine_ls_number_reflns 5555
_refine_ls_number_restraints 0
_refine_ls_restrained_S_all 0.915
_refine_ls_R_factor_all 0.0898
_refine_ls_R_factor_gt 0.0512
_refine_ls_shift/su_max 0.000
_refine_ls_shift/su_mean 0.000
_refine_ls_structure_factor_coef Fsqd
_refine_ls_weighting_details 'calc w=1/[\s^2^(Fo^2^)+(0.1043P)^2^] where P=(Fo^2^+2Fc^2^)/3'
_refine_ls_weighting_scheme calc
_refine_ls_wR_factor_gt 0.1412
_refine_ls_wR_factor_ref 0.1713
_reflns_number_gt 3077
_reflns_number_total 5555
_reflns_threshold_expression I>2\s(I)
_cod_data_source_file dn2385.cif
_cod_data_source_block I
_cod_database_code 2219831
_cod_database_fobs_code 2219831

loop_
_symmetry_equiv_pos_as_xyz
'x, y, z'
'-x, -y, -z'

loop_
_atom_site_type_symbol
_atom_site_label
_atom_site_fract_x
_atom_site_fract_y
_atom_site_fract_z
_atom_site_U_iso_or_equiv
_atom_site_adp_type
_atom_site_calc_flag
_atom_site_refinement_flags
_atom_site_occupancy
S S1 -0.01726(16) 0.70300(8) 0.33908(9) 0.0468(4) Uani d . 1
S S2 -0.04932(15) 0.59689(8) 0.39126(9) 0.0433(3) Uani d . 1
N N1 0.3900(5) 1.0562(3) 0.6593(3) 0.0487(11) Uani d . 1
N N2 0.5648(5) 0.3610(3) 0.3567(3) 0.0430(10) Uani d . 1
O O11 0.3554(4) 1.1261(2) 0.5124(3) 0.0592(10) Uani d . 1
H H1A 0.3428 1.1749 0.4984 0.089 Uiso calc R 1
O O12 0.1174(4) 1.0668(2) 0.3939(3) 0.0524(9) Uani d . 1
O O13 0.5428(5) 1.0529(3) 0.6900(3) 0.0876(15) Uani d . 1
O O14 0.3084(5) 1.1242(3) 0.6944(3) 0.0700(12) Uani d . 1
O O21 0.1194(4) 0.2278(2) 0.3491(3) 0.0538(10) Uani d . 1
H H2A 0.1308 0.1771 0.3597 0.081 Uiso calc R 1
O O22 0.3681(4) 0.2775(2) 0.4591(3) 0.0584(10) Uani d . 1
O O23 0.5385(5) 0.2744(2) 0.3064(3) 0.0657(11) Uani d . 1
O O24 0.7108(4) 0.4035(2) 0.3973(3) 0.0579(10) Uani d . 1
C C11 0.1118(5) 0.8035(3) 0.4363(3) 0.0316(10) Uani d . 1
C C12 0.1199(5) 0.8905(3) 0.4200(3) 0.0332(10) Uani d . 1
H H12 0.0591 0.8927 0.3617 0.040 Uiso calc R 1
C C13 0.2177(5) 0.9741(3) 0.4898(3) 0.0326(10) Uani d . 1
C C14 0.2998(5) 0.9692(3) 0.5775(3) 0.0332(10) Uani d . 1
C C15 0.2940(5) 0.8827(3) 0.5935(3) 0.0364(11) Uani d . 1
H H15 0.3536 0.8807 0.6521 0.044 Uiso calc R 1
C C16 0.2006(5) 0.7996(3) 0.5234(3) 0.0330(10) Uani d . 1
H H16 0.1969 0.7413 0.5342 0.040 Uiso calc R 1
C C21 0.1340(5) 0.5290(3) 0.3762(3) 0.0340(11) Uani d . 1
C C22 0.1208(6) 0.4352(3) 0.3793(3) 0.0403(12) Uani d . 1
H H22 0.0154 0.4094 0.3831 0.048 Uiso calc R 1
C C23 0.2633(5) 0.3803(3) 0.3768(3) 0.0339(11) Uani d . 1
C C24 0.4171(5) 0.4200(3) 0.3685(3) 0.0345(11) Uani d . 1
C C25 0.4336(6) 0.5117(3) 0.3644(3) 0.0380(11) Uani d . 1
H H25 0.5388 0.5362 0.3589 0.046 Uiso calc R 1
C C26 0.2938(5) 0.5661(3) 0.3684(3) 0.0359(11) Uani d . 1
H H26 0.3041 0.6282 0.3660 0.043 Uiso calc R 1
C C131 0.2281(5) 1.0620(3) 0.4637(3) 0.0342(10) Uani d . 1
C C231 0.2520(5) 0.2874(3) 0.3953(3) 0.0377(11) Uani d . 1
S S3 0.08887(17) 0.82074(8) 0.15577(9) 0.0454(4) Uani d . 1
S S4 0.02988(15) 0.67435(8) 0.09932(9) 0.0406(3) Uani d . 1
N N3 0.2790(5) 0.9447(3) -0.1503(3) 0.0395(9) Uani d . 1
N N4 0.6705(5) 0.4718(3) 0.1507(3) 0.0427(10) Uani d . 1
O O31 0.2018(4) 1.1464(2) 0.1163(2) 0.0482(9) Uani d . 1
H H3A 0.2036 1.2030 0.1186 0.072 Uiso calc R 1
O O32 0.3339(4) 1.1224(2) -0.0084(2) 0.0509(9) Uani d . 1
O O33 0.1633(5) 0.9729(3) -0.1961(3) 0.0640(10) Uani d . 1
O O34 0.4258(4) 0.9351(3) -0.1681(2) 0.0581(10) Uani d . 1
O O41 0.3935(5) 0.3091(2) 0.0261(3) 0.0535(9) Uani d . 1
H H4A 0.3956 0.2535 0.0265 0.080 Uiso calc R 1
O O42 0.2379(4) 0.3353(2) 0.1412(2) 0.0441(8) Uani d . 1
O O43 0.6680(4) 0.4104(2) 0.1883(3) 0.0530(9) Uani d . 1
O O44 0.7995(4) 0.4923(3) 0.1241(3) 0.0688(11) Uani d . 1
C C31 0.1522(6) 0.8507(3) 0.0627(3) 0.0363(11) Uani d . 1
C C32 0.1794(5) 0.9510(3) 0.0841(3) 0.0377(11) Uani d . 1
H H32 0.1671 0.9959 0.1441 0.045 Uiso calc R 1
C C33 0.2250(5) 0.9841(3) 0.0158(3) 0.0330(10) Uani d . 1
C C34 0.2427(5) 0.9141(3) -0.0736(3) 0.0331(10) Uani d . 1
C C35 0.2196(6) 0.8161(3) -0.0944(4) 0.0430(12) Uani d . 1
H H35 0.2338 0.7712 -0.1540 0.052 Uiso calc R 1
C C36 0.1747(6) 0.7836(3) -0.0259(3) 0.0412(12) Uani d . 1
H H36 0.1596 0.7166 -0.0394 0.049 Uiso calc R 1
C C41 0.2267(6) 0.6214(3) 0.1214(3) 0.0360(11) Uani d . 1
C C42 0.2104(6) 0.5236(3) 0.1103(3) 0.0355(11) Uani d . 1
H H42 0.1002 0.4925 0.0981 0.043 Uiso calc R 1
C C43 0.3533(5) 0.4716(3) 0.1167(3) 0.0314(10) Uani d . 1
C C44 0.5177(6) 0.5213(3) 0.1368(3) 0.0389(11) Uani d . 1
C C45 0.5381(6) 0.6202(3) 0.1518(3) 0.0457(13) Uani d . 1
H H45 0.6484 0.6521 0.1665 0.055 Uiso calc R 1
C C46 0.3911(6) 0.6708(3) 0.1446(3) 0.0422(12) Uani d . 1
H H46 0.4023 0.7372 0.1552 0.051 Uiso calc R 1
C C331 0.2575(6) 1.0908(3) 0.0403(4) 0.0390(12) Uani d . 1
C C431 0.3248(6) 0.3645(3) 0.0970(3) 0.0354(11) Uani d . 1

loop_
_atom_site_aniso_label
_atom_site_aniso_U_11
_atom_site_aniso_U_22
_atom_site_aniso_U_33
_atom_site_aniso_U_12
_atom_site_aniso_U_13
_atom_site_aniso_U_23
S1 0.0637(8) 0.0279(6) 0.0414(7) -0.0014(6) -0.0062(6) 0.0134(6)
S2 0.0457(7) 0.0277(6) 0.0567(8) 0.0010(5) 0.0101(6) 0.0167(6)
N1 0.054(3) 0.035(2) 0.050(3) -0.009(2) 0.002(2) 0.013(2)
N2 0.047(2) 0.044(3) 0.045(2) 0.002(2) 0.007(2) 0.026(2)
O11 0.067(2) 0.045(2) 0.071(2) -0.0140(18) 0.0039(19) 0.0339(19)
O12 0.053(2) 0.044(2) 0.069(2) 0.0025(16) 0.0034(18) 0.0375(19)
O13 0.060(3) 0.074(3) 0.100(3) -0.018(2) -0.026(2) 0.021(3)
O14 0.095(3) 0.037(2) 0.058(3) -0.003(2) 0.005(2) 0.001(2)
O21 0.058(2) 0.0334(19) 0.071(2) -0.0089(16) 0.0007(18) 0.0273(18)
O22 0.057(2) 0.051(2) 0.072(2) -0.0115(17) -0.0105(19) 0.040(2)
O23 0.073(2) 0.033(2) 0.080(3) 0.0124(18) 0.014(2) 0.009(2)
O24 0.0402(19) 0.066(2) 0.074(3) 0.0021(17) 0.0096(18) 0.035(2)
C11 0.040(2) 0.022(2) 0.033(2) 0.0046(19) 0.009(2) 0.0091(19)
C12 0.037(2) 0.032(2) 0.035(2) 0.0096(19) 0.012(2) 0.016(2)
C13 0.031(2) 0.032(2) 0.038(3) 0.0060(19) 0.010(2) 0.016(2)
C14 0.027(2) 0.030(2) 0.043(3) 0.0017(18) 0.012(2) 0.012(2)
C15 0.044(3) 0.033(3) 0.034(3) 0.007(2) 0.008(2) 0.016(2)
C16 0.037(2) 0.025(2) 0.041(3) 0.0098(18) 0.011(2) 0.015(2)
C21 0.041(2) 0.025(2) 0.035(3) -0.0025(19) 0.009(2) 0.009(2)
C22 0.051(3) 0.028(2) 0.039(3) -0.006(2) 0.003(2) 0.014(2)
C23 0.041(2) 0.026(2) 0.035(3) -0.001(2) 0.005(2) 0.015(2)
C24 0.037(2) 0.032(2) 0.038(3) 0.003(2) 0.008(2) 0.017(2)
C25 0.045(3) 0.032(3) 0.038(3) -0.005(2) 0.007(2) 0.016(2)
C26 0.047(3) 0.021(2) 0.040(3) 0.002(2) 0.014(2) 0.010(2)
C131 0.037(2) 0.028(2) 0.042(3) 0.003(2) 0.018(2) 0.013(2)
C231 0.040(2) 0.028(2) 0.047(3) -0.002(2) 0.013(2) 0.016(2)
S3 0.0688(8) 0.0302(6) 0.0422(7) 0.0033(6) 0.0186(6) 0.0161(6)
S4 0.0442(7) 0.0307(6) 0.0500(7) -0.0005(5) 0.0062(6) 0.0207(6)
N3 0.046(2) 0.038(2) 0.037(2) 0.0009(19) 0.010(2) 0.0160(19)
N4 0.043(2) 0.032(2) 0.048(2) -0.0015(19) 0.008(2) 0.011(2)
O31 0.063(2) 0.0243(17) 0.057(2) 0.0022(16) 0.0247(18) 0.0081(17)
O32 0.078(2) 0.0269(17) 0.053(2) -0.0034(16) 0.0255(19) 0.0158(16)
O33 0.068(2) 0.076(3) 0.064(2) 0.019(2) 0.014(2) 0.044(2)
O34 0.058(2) 0.072(3) 0.051(2) 0.0025(19) 0.0209(18) 0.026(2)
O41 0.080(2) 0.0263(18) 0.061(2) -0.0009(18) 0.030(2) 0.0173(18)
O42 0.0558(19) 0.0312(17) 0.055(2) -0.0011(15) 0.0257(17) 0.0209(16)
O43 0.054(2) 0.048(2) 0.067(2) 0.0120(16) 0.0143(18) 0.0325(19)
O44 0.043(2) 0.074(3) 0.109(3) 0.0074(19) 0.035(2) 0.047(2)
C31 0.047(3) 0.027(2) 0.035(3) 0.003(2) 0.004(2) 0.015(2)
C32 0.042(2) 0.029(2) 0.040(3) -0.002(2) 0.006(2) 0.012(2)
C33 0.031(2) 0.027(2) 0.040(3) -0.0004(18) 0.005(2) 0.013(2)
C34 0.033(2) 0.031(2) 0.038(3) -0.0006(19) 0.009(2) 0.015(2)
C35 0.051(3) 0.034(3) 0.043(3) 0.001(2) 0.013(2) 0.012(2)
C36 0.049(3) 0.027(2) 0.051(3) -0.001(2) 0.010(2) 0.019(2)
C41 0.048(3) 0.027(2) 0.032(2) -0.005(2) 0.003(2) 0.014(2)
C42 0.046(3) 0.023(2) 0.036(3) -0.007(2) 0.004(2) 0.012(2)
C43 0.036(2) 0.024(2) 0.035(2) -0.0032(19) 0.0035(19) 0.015(2)
C44 0.044(3) 0.035(3) 0.039(3) -0.002(2) 0.003(2) 0.019(2)
C45 0.049(3) 0.038(3) 0.049(3) -0.014(2) -0.001(2) 0.022(2)
C46 0.047(3) 0.027(2) 0.054(3) -0.004(2) 0.004(2) 0.021(2)
C331 0.048(3) 0.025(2) 0.041(3) 0.000(2) 0.002(2) 0.012(2)
C431 0.041(3) 0.028(2) 0.033(3) -0.002(2) 0.002(2) 0.010(2)

loop_
_atom_type_symbol
_atom_type_description
_atom_type_scat_dispersion_real
_atom_type_scat_dispersion_imag
_atom_type_scat_source
C C 0.0033 0.0016 'International Tables Vol C Tables 4.2.6.8 and 6.1.1.4'
H H 0.0000 0.0000 'International Tables Vol C Tables 4.2.6.8 and 6.1.1.4'
N N 0.0061 0.0033 'International Tables Vol C Tables 4.2.6.8 and 6.1.1.4'
O O 0.0106 0.0060 'International Tables Vol C Tables 4.2.6.8 and 6.1.1.4'
S S 0.1246 0.1234 'International Tables Vol C Tables 4.2.6.8 and 6.1.1.4'

loop_
_geom_angle_atom_site_label_1
_geom_angle_atom_site_label_2
_geom_angle_atom_site_label_3
_geom_angle
C11 S1 S2 106.97(15)
C21 S2 S1 105.54(15)
O14 N1 O13 123.9(4)
O14 N1 C14 119.1(4)
O13 N1 C14 116.9(4)
O23 N2 O24 123.8(4)
O23 N2 C24 118.8(4)
O24 N2 C24 117.4(4)
C131 O11 H1A 109.5
C231 O21 H2A 109.5
C16 C11 C12 120.1(4)
C16 C11 S1 124.8(3)
C12 C11 S1 115.1(3)
C13 C12 C11 120.8(4)
C13 C12 H12 119.6
C11 C12 H12 119.6
C14 C13 C12 117.9(4)
C14 C13 C131 124.9(4)
C12 C13 C131 117.1(4)
C15 C14 C13 121.3(4)
C15 C14 N1 116.8(4)
C13 C14 N1 121.8(4)
C16 C15 C14 120.5(4)
C16 C15 H15 119.8
C14 C15 H15 119.8
C15 C16 C11 119.3(4)
C15 C16 H16 120.4
C11 C16 H16 120.4
C22 C21 C26 118.9(4)
C22 C21 S2 116.9(3)
C26 C21 S2 124.1(3)
C23 C22 C21 120.8(4)
C23 C22 H22 119.6
C21 C22 H22 119.6
C24 C23 C22 118.0(4)
C24 C23 C231 122.4(4)
C22 C23 C231 119.1(4)
C25 C24 C23 122.5(4)
C25 C24 N2 117.7(4)
C23 C24 N2 119.7(4)
C26 C25 C24 119.2(4)
C26 C25 H25 120.4
C24 C25 H25 120.4
C25 C26 C21 120.6(4)
C25 C26 H26 119.7
C21 C26 H26 119.7
O12 C131 O11 124.3(4)
O12 C131 C13 119.0(3)
O11 C131 C13 116.6(4)
O22 C231 O21 125.0(4)
O22 C231 C23 117.6(3)
O21 C231 C23 117.2(4)
C31 S3 S4 105.94(15)
C41 S4 S3 106.38(14)
O33 N3 O34 123.4(4)
O33 N3 C34 119.0(4)
O34 N3 C34 117.5(4)
O43 N4 O44 122.6(4)
O43 N4 C44 118.9(4)
O44 N4 C44 118.5(4)
C331 O31 H3A 109.5
C431 O41 H4A 109.5
C36 C31 C32 120.0(4)
C36 C31 S3 125.5(3)
C32 C31 S3 114.6(4)
C31 C32 C33 120.1(4)
C31 C32 H32 119.9
C33 C32 H32 119.9
C32 C33 C34 118.2(4)
C32 C33 C331 119.6(4)
C34 C33 C331 122.3(4)
C35 C34 C33 122.1(4)
C35 C34 N3 117.4(4)
C33 C34 N3 120.4(4)
C34 C35 C36 119.4(4)
C34 C35 H35 120.3
C36 C35 H35 120.3
C35 C36 C31 120.2(4)
C35 C36 H36 119.9
C31 C36 H36 119.9
C42 C41 C46 120.1(4)
C42 C41 S4 115.9(3)
C46 C41 S4 124.0(3)
C43 C42 C41 121.5(4)
C43 C42 H42 119.2
C41 C42 H42 119.2
C42 C43 C44 117.8(4)
C42 C43 C431 118.4(3)
C44 C43 C431 123.7(4)
C45 C44 C43 121.9(4)
C45 C44 N4 118.3(4)
C43 C44 N4 119.6(4)
C44 C45 C46 119.0(4)
C44 C45 H45 120.5
C46 C45 H45 120.5
C45 C46 C41 119.7(4)
C45 C46 H46 120.2
C41 C46 H46 120.2
O32 C331 O31 124.1(4)
O32 C331 C33 121.2(5)
O31 C331 C33 114.6(4)
O42 C431 O41 125.6(4)
O42 C431 C43 121.3(4)
O41 C431 C43 113.0(4)

loop_
_geom_bond_atom_site_label_1
_geom_bond_atom_site_label_2
_geom_bond_distance
S1 C11 1.782(4)
S1 S2 2.0218(16)
S2 C21 1.766(5)
N1 O14 1.204(5)
N1 O13 1.211(5)
N1 C14 1.467(5)
N2 O23 1.211(4)
N2 O24 1.233(4)
N2 C24 1.457(5)
O11 C131 1.274(5)
O11 H1A 0.8200
O12 C131 1.256(5)
O21 C231 1.263(5)
O21 H2A 0.8200
O22 C231 1.245(5)
C11 C16 1.387(6)
C11 C12 1.391(5)
C12 C13 1.390(5)
C12 H12 0.9300
C13 C14 1.386(6)
C13 C131 1.489(6)
C14 C15 1.379(5)
C15 C16 1.374(5)
C15 H15 0.9300
C16 H16 0.9300
C21 C22 1.400(5)
C21 C26 1.409(6)
C22 C23 1.386(6)
C22 H22 0.9300
C23 C24 1.386(6)
C23 C231 1.496(5)
C24 C25 1.378(5)
C25 C26 1.366(6)
C25 H25 0.9300
C26 H26 0.9300
S3 C31 1.773(5)
S3 S4 2.0133(16)
S4 C41 1.770(4)
N3 O33 1.205(4)
N3 O34 1.235(4)
N3 C34 1.461(5)
N4 O43 1.231(4)
N4 O44 1.235(5)
N4 C44 1.433(5)
O31 C331 1.302(5)
O31 H3A 0.8200
O32 C331 1.238(5)
O41 C431 1.303(5)
O41 H4A 0.8200
O42 C431 1.216(5)
C31 C36 1.388(6)
C31 C32 1.393(5)
C32 C33 1.393(6)
C32 H32 0.9300
C33 C34 1.400(6)
C33 C331 1.480(5)
C34 C35 1.359(5)
C35 C36 1.388(6)
C35 H35 0.9300
C36 H36 0.9300
C41 C42 1.385(5)
C41 C46 1.394(6)
C42 C43 1.374(6)
C42 H42 0.9300
C43 C44 1.403(5)
C43 C431 1.498(5)
C44 C45 1.388(6)
C45 C46 1.390(6)
C45 H45 0.9300
C46 H46 0.9300

loop_
_geom_hbond_atom_site_label_D
_geom_hbond_atom_site_label_H
_geom_hbond_atom_site_label_A
_geom_hbond_site_symmetry_A
_geom_hbond_distance_DH
_geom_hbond_distance_HA
_geom_hbond_distance_DA
_geom_hbond_angle_DHA
O11 H1A O22 1_565 0.82 1.83 2.635(4) 165.6
O21 H2A O12 1_545 0.82 1.88 2.688(4) 168.7
O31 H3A O42 1_565 0.82 1.85 2.666(4) 170.6
O41 H4A O32 1_545 0.82 1.83 2.618(4) 159.5

loop_
_cod_related_entry_id
_cod_related_entry_database
_cod_related_entry_code
1 ChemSpider 6018
